data_7000568
loop_
_publ_author_name
'Welch, Gregory C.'
'Prieto, Roberto'
'Dureen, Meghan A.'
'Lough, Alan J.'
'Labeodan, Oijsamola A.'
'H\"oltrichter-R\"ossmann, Thorsten'
'Stephan, Douglas W.'

_publ_section_title
;
 Reactions of phosphines with electron deficient boranes
;
_journal_coden_ASTM DTARAF
_journal_issue 9
_journal_name_full 'Dalton Transactions'
_journal_page_first 1559
_journal_page_last 1570
_journal_paper_doi 10.1039/b814486a
_journal_year 2009
_chemical_formula_sum 'C28 H23 B F15 O P'
_chemical_formula_weight 702.24
_space_group_IT_number 2
_symmetry_cell_setting triclinic
_symmetry_space_group_name_Hall '-P 1'
_symmetry_space_group_name_H-M 'P -1'
_atom_sites_solution_hydrogens geom
_atom_sites_solution_primary direct
_atom_sites_solution_secondary difmap
_audit_creation_method SHELXL-97
_cell_angle_alpha 94.234(2)
_cell_angle_beta 105.527(2)
_cell_angle_gamma 106.696(2)
_cell_formula_units_Z 2
_cell_length_a 10.3288(17)
_cell_length_b 12.082(2)
_cell_length_c 13.083(2)
_cell_measurement_reflns_used 3597
_cell_measurement_temperature 296(2)
_cell_measurement_theta_max 28.14
_cell_measurement_theta_min 2.22
_cell_volume 1486.5(4)
_computing_cell_refinement 'Bruker SMART'
_computing_data_collection 'Bruker SMART'
_computing_data_reduction 'Bruker SAINT'
_computing_molecular_graphics 'Bruker SHELXTL'
_computing_publication_material 'Bruker SHELXTL'
_computing_structure_refinement 'SHELXL-97 (Sheldrick, 1997)'
_computing_structure_solution 'SHELXS-97 (Sheldrick, 1990)'
_diffrn_ambient_temperature 296(2)
_diffrn_measured_fraction_theta_full 0.996
_diffrn_measured_fraction_theta_max 0.996
_diffrn_radiation_monochromator graphite
_diffrn_radiation_source 'fine-focus sealed tube'
_diffrn_radiation_type MoK\a
_diffrn_radiation_wavelength 0.71073
_diffrn_reflns_av_R_equivalents 0.0451
_diffrn_reflns_av_sigmaI/netI 0.0673
_diffrn_reflns_limit_h_max 12
_diffrn_reflns_limit_h_min -12
_diffrn_reflns_limit_k_max 14
_diffrn_reflns_limit_k_min -14
_diffrn_reflns_limit_l_max 15
_diffrn_reflns_limit_l_min -15
_diffrn_reflns_number 14171
_diffrn_reflns_theta_full 25.00
_diffrn_reflns_theta_max 25.00
_diffrn_reflns_theta_min 1.64
_exptl_absorpt_coefficient_mu 0.210
_exptl_absorpt_correction_T_max 0.9593
_exptl_absorpt_correction_T_min 0.9209
_exptl_absorpt_correction_type multi-scan
_exptl_crystal_colour Colorless
_exptl_crystal_density_diffrn 1.569
_exptl_crystal_density_method 'not measured'
_exptl_crystal_description Block
_exptl_crystal_F_000 708
_exptl_crystal_size_max 0.40
_exptl_crystal_size_mid 0.40
_exptl_crystal_size_min 0.20
_refine_diff_density_max 0.605
_refine_diff_density_min -0.282
_refine_diff_density_rms 0.053
_refine_ls_extinction_method none
_refine_ls_goodness_of_fit_ref 1.004
_refine_ls_hydrogen_treatment constr
_refine_ls_matrix_type full
_refine_ls_number_parameters 409
_refine_ls_number_reflns 5216
_refine_ls_number_restraints 3
_refine_ls_restrained_S_all 1.011
_refine_ls_R_factor_all 0.1615
_refine_ls_R_factor_gt 0.0742
_refine_ls_shift/su_max 0.000
_refine_ls_shift/su_mean 0.000
_refine_ls_structure_factor_coef Fsqd
_refine_ls_weighting_details 'calc w=1/[\s^2^(Fo^2^)+(0.1173P)^2^+1.0096P] where P=(Fo^2^+2Fc^2^)/3'
_refine_ls_weighting_scheme calc
_refine_ls_wR_factor_gt 0.1973
_refine_ls_wR_factor_ref 0.2591
_reflns_number_gt 2245
_reflns_number_total 5216
_reflns_threshold_expression >2sigma(I)
_cod_data_source_file B814486a.txt
_cod_data_source_block Et3P-C4H8O-B(C6F5)3
_cod_original_cell_volume 1486.6(4)
_cod_original_sg_symbol_H-M P-1
_cod_database_code 7000568

loop_
_symmetry_equiv_pos_as_xyz
'x, y, z'
'-x, -y, -z'

loop_
_atom_site_label
_atom_site_type_symbol
_atom_site_fract_x
_atom_site_fract_y
_atom_site_fract_z
_atom_site_U_iso_or_equiv
_atom_site_adp_type
_atom_site_occupancy
_atom_site_symmetry_multiplicity
_atom_site_calc_flag
_atom_site_refinement_flags
_atom_site_disorder_assembly
_atom_site_disorder_group
P1 P 0.3143(2) 0.72348(16) 0.24329(14) 0.0903(6) Uani 1 1 d . . .
F1 F 0.6177(4) 0.5920(3) 0.7910(4) 0.1152(13) Uani 1 1 d . . .
F2 F 0.8485(5) 0.6670(4) 0.9577(4) 0.1446(18) Uani 1 1 d . . .
F3 F 0.9204(5) 0.8788(5) 1.0790(4) 0.170(2) Uani 1 1 d . . .
F4 F 0.7460(5) 1.0123(5) 1.0313(4) 0.156(2) Uani 1 1 d . . .
F5 F 0.5140(4) 0.9385(3) 0.8698(3) 0.0999(11) Uani 1 1 d . . .
F6 F 0.2306(4) 0.7018(3) 0.8377(3) 0.1062(12) Uani 1 1 d . . .
F7 F 0.0255(5) 0.7963(4) 0.8226(4) 0.1426(18) Uani 1 1 d . . .
F8 F -0.0113(4) 0.9480(4) 0.6842(4) 0.1484(18) Uani 1 1 d . . .
F9 F 0.1624(5) 1.0006(4) 0.5596(4) 0.1489(18) Uani 1 1 d . . .
F10 F 0.3604(4) 0.9040(3) 0.5688(3) 0.1137(13) Uani 1 1 d . . .
F11 F 0.3830(4) 0.5365(3) 0.8602(3) 0.1004(11) Uani 1 1 d . . .
F12 F 0.2122(5) 0.3183(4) 0.8042(4) 0.1407(17) Uani 1 1 d . . .
F13 F 0.0483(5) 0.2326(4) 0.5994(4) 0.1505(19) Uani 1 1 d . . .
F14 F 0.0535(4) 0.3771(4) 0.4497(4) 0.1316(16) Uani 1 1 d . . .
F15 F 0.2168(4) 0.5961(3) 0.5039(3) 0.0970(11) Uani 1 1 d . . .
B1 B 0.4180(7) 0.7190(5) 0.7052(5) 0.0634(16) Uani 1 1 d . . .
C1 C 0.5489(6) 0.7588(5) 0.8203(4) 0.0670(14) Uani 1 1 d . . .
C2 C 0.6422(7) 0.6958(6) 0.8498(5) 0.0816(17) Uani 1 1 d . . .
C3 C 0.7641(8) 0.7336(8) 0.9340(7) 0.101(2) Uani 1 1 d . . .
C4 C 0.8019(8) 0.8380(10) 0.9957(6) 0.113(3) Uani 1 1 d . . .
C5 C 0.7128(9) 0.9067(7) 0.9721(6) 0.104(2) Uani 1 1 d . . .
C6 C 0.5903(6) 0.8645(6) 0.8863(5) 0.0754(16) Uani 1 1 d . . .
C7 C 0.3042(5) 0.7922(4) 0.7009(4) 0.0632(14) Uani 1 1 d . . .
C8 C 0.2151(6) 0.7738(5) 0.7642(5) 0.0759(16) Uani 1 1 d . . .
C9 C 0.1095(7) 0.8237(6) 0.7593(6) 0.091(2) Uani 1 1 d . . .
C10 C 0.0912(7) 0.8991(7) 0.6905(7) 0.097(2) Uani 1 1 d . . .
C11 C 0.1773(8) 0.9244(6) 0.6276(6) 0.095(2) Uani 1 1 d . . .
C12 C 0.2801(6) 0.8716(5) 0.6338(5) 0.0784(16) Uani 1 1 d . . .
C13 C 0.3163(6) 0.5789(5) 0.6833(5) 0.0660(14) Uani 1 1 d . . .
C14 C 0.3062(7) 0.5020(6) 0.7555(6) 0.0783(16) Uani 1 1 d . . .
C15 C 0.2173(8) 0.3866(6) 0.7293(7) 0.091(2) Uani 1 1 d . . .
C16 C 0.1331(8) 0.3453(6) 0.6254(9) 0.102(2) Uani 1 1 d . . .
C17 C 0.1362(7) 0.4175(7) 0.5517(7) 0.0887(19) Uani 1 1 d . . .
C18 C 0.2242(6) 0.5302(5) 0.5808(5) 0.0710(15) Uani 1 1 d . . .
C19A C 0.5856(14) 0.7065(12) 0.6106(9) 0.089(4) Uiso 0.50 1 d PD . .
C19B C 0.5968(13) 0.7950(10) 0.6083(8) 0.076(3) Uiso 0.50 1 d PD . .
C20 C 0.6429(7) 0.7451(7) 0.5189(5) 0.100(2) Uani 1 1 d D . .
C21 C 0.5257(12) 0.6909(10) 0.4100(7) 0.175(4) Uani 1 1 d D . .
H21A H 0.5685 0.6700 0.3570 0.210 Uiso 1 1 calc R . .
H21B H 0.4589 0.6199 0.4186 0.210 Uiso 1 1 calc R . .
C22 C 0.4505(10) 0.7716(8) 0.3714(8) 0.151(3) Uiso 1 1 d D . .
H22A H 0.5196 0.8435 0.3671 0.181 Uiso 1 1 calc R . .
H22B H 0.4074 0.7906 0.4249 0.181 Uiso 1 1 calc R . .
C23 C 0.3812(13) 0.6829(12) 0.1366(8) 0.188(5) Uani 1 1 d . . .
H23A H 0.4066 0.6131 0.1514 0.225 Uiso 1 1 calc R . .
H23B H 0.3024 0.6601 0.0708 0.225 Uiso 1 1 calc R . .
C24 C 0.4882(15) 0.7555(14) 0.1158(10) 0.229(7) Uani 1 1 d . . .
H24A H 0.5078 0.7185 0.0567 0.344 Uiso 1 1 calc R . .
H24B H 0.5701 0.7769 0.1781 0.344 Uiso 1 1 calc R . .
H24C H 0.4653 0.8244 0.0971 0.344 Uiso 1 1 calc R . .
C25 C 0.2606(14) 0.8450(10) 0.2137(11) 0.196(5) Uani 1 1 d . . .
H25A H 0.3415 0.9038 0.2046 0.235 Uiso 1 1 calc R . .
H25B H 0.1888 0.8213 0.1440 0.235 Uiso 1 1 calc R . .
C26 C 0.1722(11) 0.5968(11) 0.2477(8) 0.174(4) Uani 1 1 d . . .
H26A H 0.2108 0.5333 0.2629 0.209 Uiso 1 1 calc R . .
H26B H 0.1387 0.6154 0.3073 0.209 Uiso 1 1 calc R . .
C27 C 0.2094(14) 0.8990(12) 0.2791(10) 0.223(7) Uani 1 1 d . . .
H27A H 0.1852 0.9629 0.2485 0.334 Uiso 1 1 calc R . .
H27B H 0.2800 0.9284 0.3479 0.334 Uiso 1 1 calc R . .
H27C H 0.1264 0.8443 0.2877 0.334 Uiso 1 1 calc R . .
C28 C 0.0546(12) 0.5562(11) 0.1538(10) 0.210(5) Uani 1 1 d . . .
H28A H -0.0143 0.4890 0.1643 0.315 Uiso 1 1 calc R . .
H28B H 0.0853 0.5349 0.0943 0.315 Uiso 1 1 calc R . .
H28C H 0.0129 0.6170 0.1389 0.315 Uiso 1 1 calc R . .
O1 O 0.4774(4) 0.7355(4) 0.6183(3) 0.0839(12) Uani 1 1 d . . .
H19A H 0.6635 0.7397 0.6786 0.101 Uiso 0.50 1 d P . .
H19B H 0.5649 0.6233 0.6050 0.101 Uiso 0.50 1 d P . .
H19C H 0.5953 0.8730 0.5979 0.101 Uiso 0.50 1 d P . .
H19D H 0.6706 0.8054 0.6766 0.101 Uiso 0.50 1 d P . .
H20A H 0.7274 0.7220 0.5217 0.101 Uiso 0.50 1 d P . .
H20B H 0.6753 0.8303 0.5272 0.101 Uiso 0.50 1 d P . .
H20C H 0.6874 0.6879 0.5451 0.101 Uiso 0.50 1 d P . .
H20D H 0.7194 0.8082 0.5067 0.101 Uiso 0.50 1 d P . .

loop_
_atom_site_aniso_label
_atom_site_aniso_U_11
_atom_site_aniso_U_22
_atom_site_aniso_U_33
_atom_site_aniso_U_23
_atom_site_aniso_U_13
_atom_site_aniso_U_12
P1 0.0882(13) 0.1010(13) 0.0836(12) 0.0146(10) 0.0217(10) 0.0371(11)
F1 0.092(3) 0.092(3) 0.164(4) 0.016(3) 0.024(3) 0.047(2)
F2 0.105(3) 0.181(4) 0.162(4) 0.071(4) 0.019(3) 0.075(3)
F3 0.119(4) 0.224(5) 0.114(3) 0.034(3) -0.029(3) 0.031(4)
F4 0.154(4) 0.151(4) 0.101(3) -0.042(3) -0.015(3) 0.020(3)
F5 0.097(3) 0.082(2) 0.102(3) -0.0166(19) 0.007(2) 0.030(2)
F6 0.129(3) 0.099(3) 0.120(3) 0.028(2) 0.080(3) 0.039(2)
F7 0.115(3) 0.127(3) 0.207(5) -0.012(3) 0.107(3) 0.027(3)
F8 0.089(3) 0.140(4) 0.218(5) -0.019(3) 0.028(3) 0.068(3)
F9 0.155(4) 0.142(4) 0.185(5) 0.063(4) 0.043(3) 0.100(3)
F10 0.132(3) 0.126(3) 0.132(3) 0.070(3) 0.069(3) 0.076(3)
F11 0.113(3) 0.095(2) 0.097(3) 0.038(2) 0.038(2) 0.028(2)
F12 0.143(4) 0.096(3) 0.206(5) 0.071(3) 0.086(4) 0.030(3)
F13 0.120(3) 0.076(3) 0.229(5) -0.015(3) 0.062(4) -0.007(2)
F14 0.101(3) 0.120(3) 0.134(4) -0.043(3) 0.011(3) 0.014(2)
F15 0.096(3) 0.104(3) 0.077(2) 0.003(2) 0.0151(19) 0.024(2)
B1 0.065(4) 0.058(4) 0.072(4) 0.013(3) 0.026(3) 0.020(3)
C1 0.067(4) 0.059(3) 0.074(4) 0.013(3) 0.024(3) 0.014(3)
C2 0.072(4) 0.077(4) 0.092(5) 0.021(4) 0.019(4) 0.022(4)
C3 0.079(5) 0.122(6) 0.102(6) 0.044(5) 0.015(5) 0.037(5)
C4 0.079(5) 0.147(8) 0.078(5) 0.033(5) -0.006(4) 0.010(6)
C5 0.101(6) 0.109(6) 0.070(5) -0.004(4) 0.007(4) 0.009(5)
C6 0.068(4) 0.086(4) 0.069(4) 0.013(4) 0.017(3) 0.023(4)
C7 0.055(3) 0.056(3) 0.072(4) -0.002(3) 0.018(3) 0.012(3)
C8 0.075(4) 0.064(4) 0.093(4) 0.003(3) 0.038(4) 0.020(3)
C9 0.061(4) 0.081(5) 0.119(6) -0.024(4) 0.037(4) 0.006(4)
C10 0.061(4) 0.085(5) 0.132(7) -0.013(5) 0.010(4) 0.027(4)
C11 0.087(5) 0.081(5) 0.114(6) 0.014(4) 0.013(4) 0.039(4)
C12 0.071(4) 0.077(4) 0.091(5) 0.011(4) 0.022(4) 0.032(3)
C13 0.066(4) 0.058(3) 0.078(4) 0.005(3) 0.028(3) 0.021(3)
C14 0.079(4) 0.075(4) 0.084(5) 0.010(4) 0.029(4) 0.026(4)
C15 0.085(5) 0.064(5) 0.143(7) 0.035(5) 0.056(5) 0.026(4)
C16 0.078(5) 0.062(5) 0.162(8) -0.008(5) 0.053(6) 0.008(4)
C17 0.072(4) 0.079(5) 0.102(6) -0.018(5) 0.023(4) 0.016(4)
C18 0.071(4) 0.065(4) 0.079(4) 0.003(3) 0.025(3) 0.025(3)
C20 0.073(4) 0.159(7) 0.066(4) 0.012(4) 0.022(3) 0.037(4)
C21 0.234(12) 0.252(12) 0.117(7) 0.038(8) 0.105(8) 0.145(11)
C23 0.181(11) 0.250(14) 0.137(8) 0.053(8) 0.075(8) 0.045(10)
C24 0.223(14) 0.35(2) 0.202(12) 0.152(13) 0.134(12) 0.131(14)
C25 0.191(11) 0.173(10) 0.259(14) 0.054(10) 0.083(11) 0.095(9)
C26 0.141(9) 0.243(13) 0.119(7) 0.041(8) 0.016(7) 0.051(9)
C27 0.225(13) 0.301(17) 0.215(13) 0.019(11) 0.073(10) 0.193(13)
C28 0.137(9) 0.225(12) 0.216(13) -0.043(10) 0.044(9) 0.009(9)
O1 0.060(2) 0.130(3) 0.078(3) 0.035(2) 0.033(2) 0.040(2)

loop_
_atom_type_symbol
_atom_type_description
_atom_type_scat_dispersion_real
_atom_type_scat_dispersion_imag
_atom_type_scat_source
C C 0.0033 0.0016 'International Tables Vol C Tables 4.2.6.8 and 6.1.1.4'
H H 0.0000 0.0000 'International Tables Vol C Tables 4.2.6.8 and 6.1.1.4'
B B 0.0013 0.0007 'International Tables Vol C Tables 4.2.6.8 and 6.1.1.4'
O O 0.0106 0.0060 'International Tables Vol C Tables 4.2.6.8 and 6.1.1.4'
F F 0.0171 0.0103 'International Tables Vol C Tables 4.2.6.8 and 6.1.1.4'
P P 0.1023 0.0942 'International Tables Vol C Tables 4.2.6.8 and 6.1.1.4'

loop_
_geom_angle_atom_site_label_1
_geom_angle_atom_site_label_2
_geom_angle_atom_site_label_3
_geom_angle
_geom_angle_site_symmetry_1
_geom_angle_site_symmetry_3
_geom_angle_publ_flag
C25 P1 C22 105.6(6) . . ?
C25 P1 C26 113.8(6) . . ?
C22 P1 C26 111.0(5) . . ?
C25 P1 C23 107.1(6) . . ?
C22 P1 C23 112.2(5) . . ?
C26 P1 C23 107.1(6) . . ?
O1 B1 C7 110.9(5) . . ?
O1 B1 C1 108.9(4) . . ?
C7 B1 C1 112.1(4) . . ?
O1 B1 C13 107.2(4) . . ?
C7 B1 C13 103.5(4) . . ?
C1 B1 C13 114.2(4) . . ?
C6 C1 C2 112.9(6) . . ?
C6 C1 B1 124.2(5) . . ?
C2 C1 B1 122.1(5) . . ?
F1 C2 C3 115.6(7) . . ?
F1 C2 C1 119.7(6) . . ?
C3 C2 C1 124.6(7) . . ?
C4 C3 F2 118.3(8) . . ?
C4 C3 C2 120.7(7) . . ?
F2 C3 C2 121.0(8) . . ?
F3 C4 C3 122.8(9) . . ?
F3 C4 C5 118.8(9) . . ?
C3 C4 C5 118.4(7) . . ?
F4 C5 C6 120.4(8) . . ?
F4 C5 C4 120.7(8) . . ?
C6 C5 C4 118.8(7) . . ?
F5 C6 C1 121.6(5) . . ?
F5 C6 C5 113.8(6) . . ?
C1 C6 C5 124.6(7) . . ?
C8 C7 C12 111.9(5) . . ?
C8 C7 B1 121.5(5) . . ?
C12 C7 B1 126.6(5) . . ?
F6 C8 C7 118.6(5) . . ?
F6 C8 C9 116.2(6) . . ?
C7 C8 C9 125.2(6) . . ?
C10 C9 F7 120.6(7) . . ?
C10 C9 C8 119.4(7) . . ?
F7 C9 C8 120.1(8) . . ?
F8 C10 C9 120.2(8) . . ?
F8 C10 C11 120.7(8) . . ?
C9 C10 C11 119.1(7) . . ?
F9 C11 C10 120.1(7) . . ?
F9 C11 C12 120.1(8) . . ?
C10 C11 C12 119.8(7) . . ?
F10 C12 C11 114.8(6) . . ?
F10 C12 C7 120.5(5) . . ?
C11 C12 C7 124.7(7) . . ?
C14 C13 C18 112.8(6) . . ?
C14 C13 B1 128.6(5) . . ?
C18 C13 B1 118.5(5) . . ?
F11 C14 C13 120.8(6) . . ?
F11 C14 C15 114.9(6) . . ?
C13 C14 C15 124.3(7) . . ?
F12 C15 C16 120.6(7) . . ?
F12 C15 C14 120.6(8) . . ?
C16 C15 C14 118.8(7) . . ?
C17 C16 F13 121.6(9) . . ?
C17 C16 C15 119.5(7) . . ?
F13 C16 C15 118.9(9) . . ?
F14 C17 C16 119.6(7) . . ?
F14 C17 C18 120.5(8) . . ?
C16 C17 C18 119.9(7) . . ?
F15 C18 C17 115.8(6) . . ?
F15 C18 C13 119.5(5) . . ?
C17 C18 C13 124.7(6) . . ?
C19B C19A O1 65.7(10) . . ?
C19B C19A C20 70.0(7) . . ?
O1 C19A C20 116.5(9) . . ?
C19B C19A H19A 82.0(12) . . ?
O1 C19A H19A 108.4(10) . . ?
C20 C19A H19A 107.8(9) . . ?
C19B C19A H19B 172.8(17) . . ?
O1 C19A H19B 110.3(10) . . ?
C20 C19A H19B 108.0(10) . . ?
H19A C19A H19B 105.2(12) . . ?
C19B C19A H19D 46.6(9) . . ?
O1 C19A H19D 89.2(9) . . ?
C20 C19A H19D 91.6(7) . . ?
H19A C19A H19D 35.4(5) . . ?
H19B C19A H19D 140.5(12) . . ?
C19B C19A H20C 100.7(9) . . ?
O1 C19A H20C 151.2(9) . . ?
C20 C19A H20C 36.4(4) . . ?
H19A C19A H20C 93.8(9) . . ?
H19B C19A H20C 80.0(8) . . ?
H19D C19A H20C 99.3(7) . . ?
C19A C19B O1 66.3(10) . . ?
C19A C19B C20 69.8(7) . . ?
O1 C19B C20 116.8(8) . . ?
C19A C19B H19A 47.2(9) . . ?
O1 C19B H19A 90.2(8) . . ?
C20 C19B H19A 91.5(6) . . ?
C19A C19B H19C 172.1(16) . . ?
O1 C19B H19C 109.1(9) . . ?
C20 C19B H19C 108.3(9) . . ?
H19A C19B H19C 140.6(11) . . ?
C19A C19B H19D 82.4(12) . . ?
O1 C19B H19D 108.4(9) . . ?
C20 C19B H19D 108.3(9) . . ?
H19A C19B H19D 35.3(4) . . ?
H19C C19B H19D 105.4(11) . . ?
C19A C19B H20B 106.2(8) . . ?
O1 C19B H20B 143.7(9) . . ?
C20 C19B H20B 37.5(4) . . ?
H19A C19B H20B 110.8(7) . . ?
H19C C19B H20B 73.4(7) . . ?
H19D C19B H20B 105.5(9) . . ?
C19A C20 C19B 40.2(6) . . ?
C19A C20 C21 109.5(8) . . ?
C19B C20 C21 116.3(7) . . ?
C19A C20 H20A 110.4(8) . . ?
C19B C20 H20A 130.7(7) . . ?
C21 C20 H20A 110.8(6) . . ?
C19A C20 H20B 109.9(7) . . ?
C19B C20 H20B 70.8(6) . . ?
C21 C20 H20B 110.8(7) . . ?
H20A C20 H20B 105.4(6) . . ?
C19A C20 H20C 74.8(7) . . ?
C19B C20 H20C 108.3(7) . . ?
C21 C20 H20C 110.1(7) . . ?
H20A C20 H20C 38.9(3) . . ?
H20B C20 H20C 133.9(7) . . ?
C19A C20 H20D 139.0(8) . . ?
C19B C20 H20D 107.9(7) . . ?
C21 C20 H20D 108.8(6) . . ?
H20A C20 H20D 67.8(4) . . ?
H20B C20 H20D 41.2(3) . . ?
H20C C20 H20D 104.7(6) . . ?
C22 C21 C20 111.7(8) . . ?
C22 C21 H21A 109.3 . . ?
C20 C21 H21A 109.3 . . ?
C22 C21 H21B 109.3 . . ?
C20 C21 H21B 109.3 . . ?
H21A C21 H21B 107.9 . . ?
C21 C22 P1 117.2(8) . . ?
C21 C22 H22A 108.0 . . ?
P1 C22 H22A 108.0 . . ?
C21 C22 H22B 108.0 . . ?
P1 C22 H22B 108.0 . . ?
H22A C22 H22B 107.2 . . ?
C24 C23 P1 121.7(11) . . ?
C24 C23 H23A 106.9 . . ?
P1 C23 H23A 106.9 . . ?
C24 C23 H23B 106.9 . . ?
P1 C23 H23B 106.9 . . ?
H23A C23 H23B 106.7 . . ?
C23 C24 H24A 109.5 . . ?
C23 C24 H24B 109.5 . . ?
H24A C24 H24B 109.5 . . ?
C23 C24 H24C 109.5 . . ?
H24A C24 H24C 109.5 . . ?
H24B C24 H24C 109.5 . . ?
C27 C25 P1 122.1(11) . . ?
C27 C25 H25A 106.8 . . ?
P1 C25 H25A 106.8 . . ?
C27 C25 H25B 106.8 . . ?
P1 C25 H25B 106.8 . . ?
H25A C25 H25B 106.6 . . ?
C28 C26 P1 116.0(8) . . ?
C28 C26 H26A 108.3 . . ?
P1 C26 H26A 108.3 . . ?
C28 C26 H26B 108.3 . . ?
P1 C26 H26B 108.3 . . ?
H26A C26 H26B 107.4 . . ?
C25 C27 H27A 109.5 . . ?
C25 C27 H27B 109.5 . . ?
H27A C27 H27B 109.5 . . ?
C25 C27 H27C 109.5 . . ?
H27A C27 H27C 109.5 . . ?
H27B C27 H27C 109.5 . . ?
C26 C28 H28A 109.5 . . ?
C26 C28 H28B 109.5 . . ?
H28A C28 H28B 109.5 . . ?
C26 C28 H28C 109.5 . . ?
H28A C28 H28C 109.5 . . ?
H28B C28 H28C 109.5 . . ?
C19B O1 C19A 48.0(6) . . ?
C19B O1 B1 135.5(6) . . ?
C19A O1 B1 125.0(6) . . ?

loop_
_geom_bond_atom_site_label_1
_geom_bond_atom_site_label_2
_geom_bond_distance
_geom_bond_site_symmetry_2
_geom_bond_publ_flag
P1 C25 1.746(11) . ?
P1 C22 1.803(9) . ?
P1 C26 1.808(11) . ?
P1 C23 1.810(11) . ?
F1 C2 1.341(7) . ?
F2 C3 1.341(8) . ?
F3 C4 1.337(8) . ?
F4 C5 1.344(8) . ?
F5 C6 1.345(7) . ?
F6 C8 1.352(7) . ?
F7 C9 1.345(7) . ?
F8 C10 1.340(7) . ?
F9 C11 1.338(8) . ?
F10 C12 1.344(7) . ?
F11 C14 1.351(7) . ?
F12 C15 1.329(7) . ?
F13 C16 1.350(7) . ?
F14 C17 1.342(8) . ?
F15 C18 1.328(6) . ?
B1 O1 1.431(7) . ?
B1 C7 1.655(8) . ?
B1 C1 1.659(8) . ?
B1 C13 1.673(8) . ?
C1 C6 1.374(8) . ?
C1 C2 1.387(8) . ?
C2 C3 1.364(9) . ?
C3 C4 1.339(11) . ?
C4 C5 1.398(11) . ?
C5 C6 1.380(9) . ?
C7 C8 1.377(8) . ?
C7 C12 1.378(8) . ?
C8 C9 1.379(9) . ?
C9 C10 1.344(10) . ?
C10 C11 1.354(10) . ?
C11 C12 1.376(8) . ?
C13 C14 1.375(8) . ?
C13 C18 1.389(8) . ?
C14 C15 1.389(9) . ?
C15 C16 1.368(10) . ?
C16 C17 1.349(10) . ?
C17 C18 1.360(9) . ?
C19A C19B 1.046(14) . ?
C19A O1 1.289(13) . ?
C19A C20 1.521(8) . ?
C19A H19A 0.990(13) . ?
C19A H19B 0.959(13) . ?
C19A H19D 1.335(13) . ?
C19A H20C 1.575(11) . ?
C19B O1 1.283(12) . ?
C19B C20 1.523(8) . ?
C19B H19A 1.336(12) . ?
C19B H19C 0.966(12) . ?
C19B H19D 0.979(11) . ?
C19B H20B 1.514(10) . ?
C20 C21 1.552(12) . ?
C20 H20A 0.982(6) . ?
C20 H20B 0.975(8) . ?
C20 H20C 0.969(7) . ?
C20 H20D 0.985(7) . ?
C21 C22 1.452(8) . ?
C21 H21A 0.9700 . ?
C21 H21B 0.9700 . ?
C22 H22A 0.9700 . ?
C22 H22B 0.9700 . ?
C23 C24 1.305(13) . ?
C23 H23A 0.9700 . ?
C23 H23B 0.9700 . ?
C24 H24A 0.9600 . ?
C24 H24B 0.9600 . ?
C24 H24C 0.9600 . ?
C25 C27 1.340(13) . ?
C25 H25A 0.9700 . ?
C25 H25B 0.9700 . ?
C26 C28 1.413(12) . ?
C26 H26A 0.9700 . ?
C26 H26B 0.9700 . ?
C27 H27A 0.9600 . ?
C27 H27B 0.9600 . ?
C27 H27C 0.9600 . ?
C28 H28A 0.9600 . ?
C28 H28B 0.9600 . ?
C28 H28C 0.9600 . ?

loop_
_geom_torsion_atom_site_label_1
_geom_torsion_atom_site_label_2
_geom_torsion_atom_site_label_3
_geom_torsion_atom_site_label_4
_geom_torsion
_geom_torsion_site_symmetry_1
_geom_torsion_site_symmetry_2
_geom_torsion_site_symmetry_3
_geom_torsion_site_symmetry_4
_geom_torsion_publ_flag
O1 B1 C1 C6 100.4(6) . . . . ?
C7 B1 C1 C6 -22.7(7) . . . . ?
C13 B1 C1 C6 -139.9(5) . . . . ?
O1 B1 C1 C2 -68.6(6) . . . . ?
C7 B1 C1 C2 168.4(5) . . . . ?
C13 B1 C1 C2 51.1(7) . . . . ?
C6 C1 C2 F1 -178.2(5) . . . . ?
B1 C1 C2 F1 -8.1(8) . . . . ?
C6 C1 C2 C3 -1.0(9) . . . . ?
B1 C1 C2 C3 169.0(6) . . . . ?
F1 C2 C3 C4 177.4(7) . . . . ?
C1 C2 C3 C4 0.2(11) . . . . ?
F1 C2 C3 F2 -3.1(9) . . . . ?
C1 C2 C3 F2 179.6(6) . . . . ?
F2 C3 C4 F3 0.6(12) . . . . ?
C2 C3 C4 F3 -179.9(6) . . . . ?
F2 C3 C4 C5 -179.0(6) . . . . ?
C2 C3 C4 C5 0.5(12) . . . . ?
F3 C4 C5 F4 0.6(11) . . . . ?
C3 C4 C5 F4 -179.8(7) . . . . ?
F3 C4 C5 C6 -179.8(6) . . . . ?
C3 C4 C5 C6 -0.3(11) . . . . ?
C2 C1 C6 F5 179.3(5) . . . . ?
B1 C1 C6 F5 9.4(8) . . . . ?
C2 C1 C6 C5 1.3(9) . . . . ?
B1 C1 C6 C5 -168.5(6) . . . . ?
F4 C5 C6 F5 0.7(9) . . . . ?
C4 C5 C6 F5 -178.8(6) . . . . ?
F4 C5 C6 C1 178.8(6) . . . . ?
C4 C5 C6 C1 -0.7(10) . . . . ?
O1 B1 C7 C8 168.3(5) . . . . ?
C1 B1 C7 C8 -69.8(6) . . . . ?
C13 B1 C7 C8 53.7(6) . . . . ?
O1 B1 C7 C12 -8.3(8) . . . . ?
C1 B1 C7 C12 113.6(6) . . . . ?
C13 B1 C7 C12 -122.9(6) . . . . ?
C12 C7 C8 F6 -177.1(5) . . . . ?
B1 C7 C8 F6 5.8(8) . . . . ?
C12 C7 C8 C9 2.7(8) . . . . ?
B1 C7 C8 C9 -174.4(5) . . . . ?
F6 C8 C9 C10 177.9(6) . . . . ?
C7 C8 C9 C10 -1.9(10) . . . . ?
F6 C8 C9 F7 -2.5(8) . . . . ?
C7 C8 C9 F7 177.7(5) . . . . ?
F7 C9 C10 F8 0.0(10) . . . . ?
C8 C9 C10 F8 179.7(5) . . . . ?
F7 C9 C10 C11 -179.8(6) . . . . ?
C8 C9 C10 C11 -0.1(10) . . . . ?
F8 C10 C11 F9 1.2(10) . . . . ?
C9 C10 C11 F9 -179.0(6) . . . . ?
F8 C10 C11 C12 -178.8(6) . . . . ?
C9 C10 C11 C12 1.0(10) . . . . ?
F9 C11 C12 F10 0.7(9) . . . . ?
C10 C11 C12 F10 -179.4(6) . . . . ?
F9 C11 C12 C7 180.0(6) . . . . ?
C10 C11 C12 C7 0.0(10) . . . . ?
C8 C7 C12 F10 177.6(5) . . . . ?
B1 C7 C12 F10 -5.5(9) . . . . ?
C8 C7 C12 C11 -1.7(9) . . . . ?
B1 C7 C12 C11 175.2(6) . . . . ?
O1 B1 C13 C14 136.7(6) . . . . ?
C7 B1 C13 C14 -106.1(6) . . . . ?
C1 B1 C13 C14 16.0(8) . . . . ?
O1 B1 C13 C18 -45.7(6) . . . . ?
C7 B1 C13 C18 71.6(6) . . . . ?
C1 B1 C13 C18 -166.3(5) . . . . ?
C18 C13 C14 F11 -176.7(5) . . . . ?
B1 C13 C14 F11 1.1(9) . . . . ?
C18 C13 C14 C15 1.9(8) . . . . ?
B1 C13 C14 C15 179.6(5) . . . . ?
F11 C14 C15 F12 -0.3(8) . . . . ?
C13 C14 C15 F12 -179.0(5) . . . . ?
F11 C14 C15 C16 178.4(6) . . . . ?
C13 C14 C15 C16 -0.3(9) . . . . ?
F12 C15 C16 C17 177.5(6) . . . . ?
C14 C15 C16 C17 -1.2(10) . . . . ?
F12 C15 C16 F13 -2.4(10) . . . . ?
C14 C15 C16 F13 178.9(5) . . . . ?
F13 C16 C17 F14 -0.1(10) . . . . ?
C15 C16 C17 F14 -179.9(6) . . . . ?
F13 C16 C17 C18 -179.3(5) . . . . ?
C15 C16 C17 C18 0.9(10) . . . . ?
F14 C17 C18 F15 3.0(8) . . . . ?
C16 C17 C18 F15 -177.8(6) . . . . ?
F14 C17 C18 C13 -178.2(5) . . . . ?
C16 C17 C18 C13 1.0(9) . . . . ?
C14 C13 C18 F15 176.4(5) . . . . ?
B1 C13 C18 F15 -1.6(7) . . . . ?
C14 C13 C18 C17 -2.3(8) . . . . ?
B1 C13 C18 C17 179.7(5) . . . . ?
C20 C19A C19B O1 133.3(7) . . . . ?
O1 C19A C19B C20 -133.3(7) . . . . ?
O1 C19A C20 C19B 47.8(10) . . . . ?
C19B C19A C20 C21 -108.0(11) . . . . ?
O1 C19A C20 C21 -60.2(12) . . . . ?
O1 C19B C20 C19A -48.3(10) . . . . ?
C19A C19B C20 C21 89.6(12) . . . . ?
O1 C19B C20 C21 41.3(13) . . . . ?
C19A C20 C21 C22 95.9(10) . . . . ?
C19B C20 C21 C22 52.7(11) . . . . ?
C20 C21 C22 P1 178.1(6) . . . . ?
C25 P1 C22 C21 -173.2(9) . . . . ?
C26 P1 C22 C21 63.0(9) . . . . ?
C23 P1 C22 C21 -56.8(10) . . . . ?
C25 P1 C23 C24 59.7(13) . . . . ?
C22 P1 C23 C24 -55.7(13) . . . . ?
C26 P1 C23 C24 -177.8(11) . . . . ?
C22 P1 C25 C27 -58.2(13) . . . . ?
C26 P1 C25 C27 63.8(14) . . . . ?
C23 P1 C25 C27 -178.0(12) . . . . ?
C25 P1 C26 C28 56.8(12) . . . . ?
C22 P1 C26 C28 175.8(9) . . . . ?
C23 P1 C26 C28 -61.4(11) . . . . ?
C20 C19B O1 C19A 49.9(9) . . . . ?
C19A C19B O1 B1 100.6(10) . . . . ?
C20 C19B O1 B1 150.5(7) . . . . ?
C20 C19A O1 C19B -49.8(9) . . . . ?
C19B C19A O1 B1 -122.8(9) . . . . ?
C20 C19A O1 B1 -172.7(7) . . . . ?
C7 B1 O1 C19B 104.5(9) . . . . ?
C1 B1 O1 C19B -19.3(11) . . . . ?
C13 B1 O1 C19B -143.2(9) . . . . ?
C7 B1 O1 C19A 167.6(8) . . . . ?
C1 B1 O1 C19A 43.8(10) . . . . ?
C13 B1 O1 C19A -80.2(9) . . . . ?
